data_1554642
loop_
_publ_author_name
'Yang, Jie'
'Gao, Heqi'
'Wang, Yunsheng'
'Yu, Yun'
'Gong, Yanbin'
'Fang, Manman'
'Ding, Dan'
'Hu, Wenping'
'Tang, Ben Zhong'
'Li, Zhen'

_publ_section_title
;
 The odd--even effect of alkyl chain in organic room temperature
 phosphorescence luminogens and the corresponding in vivo imaging
;
_journal_issue 7
_journal_name_full 'Materials Chemistry Frontiers'
_journal_page_first 1391
_journal_paper_doi 10.1039/C9QM00108E
_journal_volume 3
_journal_year 2019
_chemical_formula_moiety 'C14 H13 N O2 S'
_chemical_formula_sum 'C14 H13 N O2 S'
_chemical_formula_weight 259.31
_space_group_crystal_system monoclinic
_space_group_IT_number 14
_space_group_name_Hall '-P 2yn'
_space_group_name_H-M_alt 'P 1 21/n 1'
_atom_sites_solution_hydrogens geom
_atom_sites_solution_primary direct
_audit_creation_date 2016-10-10
_audit_creation_method
;
Olex2 1.2-alpha
(compiled 2016.09.09 svn.r3337 for OlexSys, GUI svn.r5227)
;
_audit_update_record
;
2018-11-15 deposited with the CCDC.	2019-04-02 downloaded from the CCDC.
;
_cell_angle_alpha 90
_cell_angle_beta 93.338(4)
_cell_angle_gamma 90
_cell_formula_units_Z 4
_cell_length_a 7.9027(3)
_cell_length_b 11.1576(4)
_cell_length_c 13.5298(6)
_cell_measurement_reflns_used 1739
_cell_measurement_temperature 100.01(10)
_cell_measurement_theta_max 73.9690
_cell_measurement_theta_min 5.1130
_cell_volume 1190.97(8)
_computing_cell_refinement
;
CrysAlisPro, Agilent Technologies,
Version 1.171.37.35 (release 13-08-2014 CrysAlis171 .NET)
(compiled Aug 13 2014,18:06:01)
;
_computing_data_collection
;
CrysAlisPro, Agilent Technologies,
Version 1.171.37.35 (release 13-08-2014 CrysAlis171 .NET)
(compiled Aug 13 2014,18:06:01)
;
_computing_data_reduction
;
CrysAlisPro, Agilent Technologies,
Version 1.171.37.35 (release 13-08-2014 CrysAlis171 .NET)
(compiled Aug 13 2014,18:06:01)
;
_computing_molecular_graphics 'Olex2 (Dolomanov et al., 2009)'
_computing_publication_material 'Olex2 (Dolomanov et al., 2009)'
_computing_structure_refinement 'ShelXL (Sheldrick, 2015)'
_computing_structure_solution 'ShelXS (Sheldrick, 2008)'
_diffrn_ambient_environment N~2~
_diffrn_ambient_temperature 100.01(10)
_diffrn_detector 'CCD plate'
_diffrn_detector_area_resol_mean 10.3376
_diffrn_detector_type AtlasS2
_diffrn_measured_fraction_theta_full 0.985
_diffrn_measured_fraction_theta_max 0.999
_diffrn_measurement_details
;
#__ type_ start__ end____ width___ exp.time_
  1 omega  -49.00   31.00   1.0000    1.0000
omega____ theta____ kappa____ phi______ frames
    -      -41.6855   37.0000  150.0000 80

#__ type_ start__ end____ width___ exp.time_
  2 omega  -75.00   36.00   1.0000    1.0000
omega____ theta____ kappa____ phi______ frames
    -      -41.6855   19.0000  -90.0000 111

#__ type_ start__ end____ width___ exp.time_
  3 omega   24.00   71.00   1.0000    1.0000
omega____ theta____ kappa____ phi______ frames
    -       41.6855 -125.0000   60.0000 47

#__ type_ start__ end____ width___ exp.time_
  4 omega   75.00  178.00   1.0000    2.0000
omega____ theta____ kappa____ phi______ frames
    -      105.8759   77.0000 -150.0000 103

#__ type_ start__ end____ width___ exp.time_
  5 omega   80.00  167.00   1.0000    2.0000
omega____ theta____ kappa____ phi______ frames
    -      105.8759   30.0000    0.0000 87

#__ type_ start__ end____ width___ exp.time_
  6 omega   35.00   61.00   1.0000    2.0000
omega____ theta____ kappa____ phi______ frames
    -      105.8759  -45.0000   60.0000 26

#__ type_ start__ end____ width___ exp.time_
  7 omega   73.00   99.00   1.0000    2.0000
omega____ theta____ kappa____ phi______ frames
    -      105.8759   77.0000 -180.0000 26

#__ type_ start__ end____ width___ exp.time_
  8 omega   71.00   98.00   1.0000    2.0000
omega____ theta____ kappa____ phi______ frames
    -      105.8759  -45.0000   60.0000 27

#__ type_ start__ end____ width___ exp.time_
  9 omega  135.00  176.00   1.0000    2.0000
omega____ theta____ kappa____ phi______ frames
    -      105.8759   77.0000 -180.0000 41

#__ type_ start__ end____ width___ exp.time_
 10 omega   31.00   86.00   1.0000    2.0000
omega____ theta____ kappa____ phi______ frames
    -      105.8759  -30.0000   90.0000 55

#__ type_ start__ end____ width___ exp.time_
 11 omega   39.00   87.00   1.0000    2.0000
omega____ theta____ kappa____ phi______ frames
    -      105.8759  -45.0000  -60.0000 48
;
_diffrn_measurement_device 'four-circle diffractometer'
_diffrn_measurement_device_type 'SuperNova, Dual, Cu at zero, AtlasS2'
_diffrn_measurement_method '\w scans'
_diffrn_orient_matrix_UB_11 0.1357788000
_diffrn_orient_matrix_UB_12 0.0991347000
_diffrn_orient_matrix_UB_13 0.0044302000
_diffrn_orient_matrix_UB_21 0.0250918000
_diffrn_orient_matrix_UB_22 -0.0171748000
_diffrn_orient_matrix_UB_23 -0.1110786000
_diffrn_orient_matrix_UB_31 -0.1382946000
_diffrn_orient_matrix_UB_32 0.0946130000
_diffrn_orient_matrix_UB_33 -0.0249305000
_diffrn_radiation_monochromator mirror
_diffrn_radiation_probe x-ray
_diffrn_radiation_type CuK\a
_diffrn_radiation_wavelength 1.54184
_diffrn_reflns_av_R_equivalents 0.0310
_diffrn_reflns_av_unetI/netI 0.0409
_diffrn_reflns_Laue_measured_fraction_full 0.985
_diffrn_reflns_Laue_measured_fraction_max 0.999
_diffrn_reflns_limit_h_max 9
_diffrn_reflns_limit_h_min -9
_diffrn_reflns_limit_k_max 13
_diffrn_reflns_limit_k_min -12
_diffrn_reflns_limit_l_max 11
_diffrn_reflns_limit_l_min -16
_diffrn_reflns_number 4385
_diffrn_reflns_point_group_measured_fraction_full 0.985
_diffrn_reflns_point_group_measured_fraction_max 0.999
_diffrn_reflns_theta_full 67.684
_diffrn_reflns_theta_max 67.065
_diffrn_reflns_theta_min 5.142
_diffrn_source 'sealed X-ray tube'
_diffrn_source_type 'SuperNova (Cu) X-ray Source'
_exptl_absorpt_coefficient_mu 2.357
_exptl_absorpt_correction_T_max 1.00000
_exptl_absorpt_correction_T_min 0.91238
_exptl_absorpt_correction_type multi-scan
_exptl_absorpt_process_details
;
CrysAlisPro, Agilent Technologies,
Version 1.171.37.35 (release 13-08-2014 CrysAlis171 .NET)
(compiled Aug 13 2014,18:06:01)
Empirical absorption correction using spherical harmonics,
 implemented in SCALE3 ABSPACK scaling algorithm.
Empirical absorption correction using spherical harmonics,
 implemented in SCALE3 ABSPACK scaling algorithm.
;
_exptl_crystal_colour 'translucent light colourless'
_exptl_crystal_density_diffrn 1.446
_exptl_crystal_description block
_exptl_crystal_F_000 544
_exptl_crystal_size_max 0.16
_exptl_crystal_size_mid 0.13
_exptl_crystal_size_min 0.13
_refine_diff_density_max 0.218
_refine_diff_density_min -0.490
_refine_diff_density_rms 0.077
_refine_ls_extinction_method none
_refine_ls_goodness_of_fit_ref 1.039
_refine_ls_hydrogen_treatment constr
_refine_ls_matrix_type full
_refine_ls_number_parameters 164
_refine_ls_number_reflns 2127
_refine_ls_number_restraints 0
_refine_ls_restrained_S_all 1.039
_refine_ls_R_factor_all 0.0528
_refine_ls_R_factor_gt 0.0393
_refine_ls_shift/su_max 0.000
_refine_ls_shift/su_mean 0.000
_refine_ls_structure_factor_coef Fsqd
_refine_ls_weighting_details 'w=1/[\s^2^(Fo^2^)+(0.0540P)^2^+0.2870P] where P=(Fo^2^+2Fc^2^)/3'
_refine_ls_weighting_scheme calc
_refine_ls_wR_factor_gt 0.0957
_refine_ls_wR_factor_ref 0.1044
_reflns_Friedel_coverage 0.000
_reflns_number_gt 1714
_reflns_number_total 2127
_reflns_threshold_expression 'I > 2\s(I)'
_cod_data_source_file c9qm00108e2.cif
_cod_data_source_block whu-2
_cod_database_code 1554642
_shelxl_version_number 2014-1
_chemical_oxdiff_formula 'C H O N S'
_shelx_space_group_comment
;
The symmetry employed for this shelxl refinement is uniquely defined
by the following loop, which should always be used as a source of
symmetry information in preference to the above space-group names.
They are only intended as comments.
;
_reflns_odcompleteness_completeness 99.87
_reflns_odcompleteness_iscentric 1
_reflns_odcompleteness_theta 66.97
_olex2_refinement_description
;
1. Fixed Uiso
 At 1.2 times of:
  All C(H) groups, All C(H,H) groups
 At 1.5 times of:
  All C(H,H,H) groups
2.a Secondary CH2 refined with riding coordinates:
 C9(H9A,H9B)
2.b Aromatic/amide H refined with riding coordinates:
 C5(H5), C7(H7), C12(H12), C13(H13), C14(H14), C15(H15), C16(H16), C17(H17)
2.c Idealised Me refined as rotating group:
 C11(H11A,H11B,H11C)
;
_olex2_submission_special_instructions 'No special instructions were received'

loop_
_space_group_symop_operation_xyz
'x, y, z'
'-x+1/2, y+1/2, -z+1/2'
'-x, -y, -z'
'x-1/2, -y-1/2, z-1/2'

loop_
_atom_site_label
_atom_site_type_symbol
_atom_site_fract_x
_atom_site_fract_y
_atom_site_fract_z
_atom_site_U_iso_or_equiv
_atom_site_adp_type
_atom_site_occupancy
_atom_site_site_symmetry_order
_atom_site_calc_flag
_atom_site_refinement_flags_posn
S1 S 0.23346(6) 0.64740(5) 0.67018(4) 0.01616(17) Uani 1 1 d .
O1 O 0.39973(19) 0.63394(14) 0.71966(12) 0.0209(4) Uani 1 1 d .
O2 O 0.0936(2) 0.66192(14) 0.73333(12) 0.0229(4) Uani 1 1 d .
N3 N 0.3303(2) 0.63179(16) 0.45528(13) 0.0154(4) Uani 1 1 d .
C4 C 0.3008(3) 0.74632(19) 0.49257(16) 0.0158(5) Uani 1 1 d .
C5 C 0.3290(3) 0.8498(2) 0.43554(17) 0.0208(5) Uani 1 1 d .
H5 H 0.3707 0.8419 0.3730 0.025 Uiso 1 1 calc R
C6 C 0.2642(3) 0.52822(19) 0.49626(16) 0.0151(4) Uani 1 1 d .
C7 C 0.1884(3) 0.3172(2) 0.48414(18) 0.0206(5) Uani 1 1 d .
H7 H 0.1874 0.2459 0.4485 0.025 Uiso 1 1 calc R
C8 C 0.2402(3) 0.7653(2) 0.58706(17) 0.0170(5) Uani 1 1 d .
C9 C 0.4119(3) 0.6227(2) 0.36019(16) 0.0180(5) Uani 1 1 d .
H9A H 0.4721 0.5471 0.3582 0.022 Uiso 1 1 calc R
H9B H 0.4946 0.6865 0.3566 0.022 Uiso 1 1 calc R
C10 C 0.1986(3) 0.52698(19) 0.59089(16) 0.0152(4) Uani 1 1 d .
C11 C 0.2872(3) 0.6305(2) 0.27005(17) 0.0229(5) Uani 1 1 d .
H11A H 0.3484 0.6286 0.2108 0.034 Uiso 1 1 calc GR
H11B H 0.2245 0.7040 0.2724 0.034 Uiso 1 1 calc GR
H11C H 0.2104 0.5639 0.2702 0.034 Uiso 1 1 calc GR
C12 C 0.2955(3) 0.9625(2) 0.47173(18) 0.0254(5) Uani 1 1 d .
H12 H 0.3175 1.0293 0.4334 0.030 Uiso 1 1 calc R
C13 C 0.1187(3) 0.3193(2) 0.57654(18) 0.0199(5) Uani 1 1 d .
H13 H 0.0694 0.2510 0.6018 0.024 Uiso 1 1 calc R
C14 C 0.2297(3) 0.9790(2) 0.56392(18) 0.0256(5) Uani 1 1 d .
H14 H 0.2047 1.0554 0.5863 0.031 Uiso 1 1 calc R
C15 C 0.2023(3) 0.8800(2) 0.62127(18) 0.0217(5) Uani 1 1 d .
H15 H 0.1584 0.8893 0.6831 0.026 Uiso 1 1 calc R
C16 C 0.2588(3) 0.4185(2) 0.44425(17) 0.0190(5) Uani 1 1 d .
H16 H 0.3032 0.4142 0.3822 0.023 Uiso 1 1 calc R
C17 C 0.1247(3) 0.4244(2) 0.62933(17) 0.0185(5) Uani 1 1 d .
H17 H 0.0792 0.4275 0.6911 0.022 Uiso 1 1 calc R

loop_
_atom_site_aniso_label
_atom_site_aniso_U_11
_atom_site_aniso_U_22
_atom_site_aniso_U_33
_atom_site_aniso_U_23
_atom_site_aniso_U_13
_atom_site_aniso_U_12
S1 0.0189(3) 0.0181(3) 0.0120(3) -0.0011(2) 0.0047(2) 0.0028(2)
O1 0.0225(8) 0.0244(8) 0.0154(8) -0.0020(7) -0.0021(6) 0.0038(6)
O2 0.0262(8) 0.0257(9) 0.0183(9) -0.0016(7) 0.0131(7) 0.0042(7)
N3 0.0172(8) 0.0187(9) 0.0108(9) -0.0008(7) 0.0044(7) 0.0005(7)
C4 0.0157(10) 0.0166(11) 0.0150(11) -0.0004(9) 0.0009(8) 0.0008(8)
C5 0.0259(11) 0.0203(11) 0.0166(12) 0.0014(9) 0.0037(9) -0.0023(9)
C6 0.0143(9) 0.0169(11) 0.0143(11) 0.0004(9) 0.0013(8) 0.0029(8)
C7 0.0208(11) 0.0169(11) 0.0237(13) -0.0046(9) -0.0021(9) 0.0019(9)
C8 0.0167(10) 0.0186(11) 0.0158(11) -0.0001(9) 0.0022(8) 0.0006(8)
C9 0.0184(10) 0.0225(12) 0.0138(11) -0.0005(9) 0.0065(9) -0.0001(9)
C10 0.0147(9) 0.0164(10) 0.0145(11) -0.0006(9) 0.0014(8) 0.0027(8)
C11 0.0237(11) 0.0318(13) 0.0139(12) 0.0008(10) 0.0062(9) -0.0018(10)
C12 0.0335(13) 0.0192(12) 0.0234(13) 0.0035(10) 0.0001(10) -0.0011(10)
C13 0.0161(10) 0.0188(11) 0.0247(13) 0.0048(9) -0.0003(9) 0.0000(8)
C14 0.0349(13) 0.0171(11) 0.0247(13) -0.0016(10) 0.0004(10) 0.0042(10)
C15 0.0232(11) 0.0217(12) 0.0203(12) -0.0031(10) 0.0028(9) 0.0043(9)
C16 0.0219(11) 0.0204(11) 0.0149(12) -0.0026(9) 0.0021(9) 0.0042(9)
C17 0.0156(10) 0.0236(12) 0.0165(12) 0.0035(9) 0.0025(9) 0.0023(9)

loop_
_atom_type_symbol
_atom_type_description
_atom_type_scat_dispersion_real
_atom_type_scat_dispersion_imag
_atom_type_scat_source
C C 0.0181 0.0091 'International Tables Vol C Tables 4.2.6.8 and 6.1.1.4'
H H 0.0000 0.0000 'International Tables Vol C Tables 4.2.6.8 and 6.1.1.4'
N N 0.0311 0.0180 'International Tables Vol C Tables 4.2.6.8 and 6.1.1.4'
O O 0.0492 0.0322 'International Tables Vol C Tables 4.2.6.8 and 6.1.1.4'
S S 0.3331 0.5567 'International Tables Vol C Tables 4.2.6.8 and 6.1.1.4'

loop_
_geom_angle_atom_site_label_1
_geom_angle_atom_site_label_2
_geom_angle_atom_site_label_3
_geom_angle
O1 S1 C8 108.51(10)
O1 S1 C10 108.26(9)
O2 S1 O1 116.30(10)
O2 S1 C8 110.61(10)
O2 S1 C10 110.73(10)
C10 S1 C8 101.35(11)
C4 N3 C9 117.90(18)
C6 N3 C4 122.60(18)
C6 N3 C9 118.81(18)
N3 C4 C5 120.97(19)
N3 C4 C8 122.57(19)
C8 C4 C5 116.5(2)
C4 C5 H5 119.6
C12 C5 C4 120.7(2)
C12 C5 H5 119.6
N3 C6 C10 122.34(19)
N3 C6 C16 121.4(2)
C10 C6 C16 116.3(2)
C13 C7 H7 119.2
C16 C7 H7 119.2
C16 C7 C13 121.7(2)
C4 C8 S1 119.98(17)
C15 C8 S1 117.66(18)
C15 C8 C4 122.0(2)
N3 C9 H9A 108.9
N3 C9 H9B 108.9
N3 C9 C11 113.50(17)
H9A C9 H9B 107.7
C11 C9 H9A 108.9
C11 C9 H9B 108.9
C6 C10 S1 120.12(17)
C17 C10 S1 117.34(17)
C17 C10 C6 122.0(2)
C9 C11 H11A 109.5
C9 C11 H11B 109.5
C9 C11 H11C 109.5
H11A C11 H11B 109.5
H11A C11 H11C 109.5
H11B C11 H11C 109.5
C5 C12 H12 119.1
C5 C12 C14 121.8(2)
C14 C12 H12 119.1
C7 C13 H13 120.8
C17 C13 C7 118.5(2)
C17 C13 H13 120.8
C12 C14 H14 120.7
C15 C14 C12 118.7(2)
C15 C14 H14 120.7
C8 C15 H15 119.9
C14 C15 C8 120.3(2)
C14 C15 H15 119.9
C6 C16 H16 119.5
C7 C16 C6 121.0(2)
C7 C16 H16 119.5
C10 C17 H17 119.7
C13 C17 C10 120.5(2)
C13 C17 H17 119.7

loop_
_geom_bond_atom_site_label_1
_geom_bond_atom_site_label_2
_geom_bond_distance
S1 O1 1.4474(16)
S1 O2 1.4447(16)
S1 C8 1.734(2)
S1 C10 1.731(2)
N3 C4 1.398(3)
N3 C6 1.396(3)
N3 C9 1.476(3)
C4 C5 1.414(3)
C4 C8 1.407(3)
C5 H5 0.9300
C5 C12 1.381(3)
C6 C10 1.409(3)
C6 C16 1.412(3)
C7 H7 0.9300
C7 C13 1.395(3)
C7 C16 1.383(3)
C8 C15 1.399(3)
C9 H9A 0.9700
C9 H9B 0.9700
C9 C11 1.525(3)
C10 C17 1.399(3)
C11 H11A 0.9600
C11 H11B 0.9600
C11 H11C 0.9600
C12 H12 0.9300
C12 C14 1.391(3)
C13 H13 0.9300
C13 C17 1.373(3)
C14 H14 0.9300
C14 C15 1.374(3)
C15 H15 0.9300
C16 H16 0.9300
C17 H17 0.9300

loop_
_geom_torsion_atom_site_label_1
_geom_torsion_atom_site_label_2
_geom_torsion_atom_site_label_3
_geom_torsion_atom_site_label_4
_geom_torsion
S1 C8 C15 C14 170.34(18)
S1 C10 C17 C13 -169.21(16)
O1 S1 C8 C4 82.87(19)
O1 S1 C8 C15 -90.04(18)
O1 S1 C10 C6 -82.45(19)
O1 S1 C10 C17 89.10(18)
O2 S1 C8 C4 -148.44(17)
O2 S1 C8 C15 38.6(2)
O2 S1 C10 C6 148.96(17)
O2 S1 C10 C17 -39.49(19)
N3 C4 C5 C12 178.3(2)
N3 C4 C8 S1 11.0(3)
N3 C4 C8 C15 -176.4(2)
N3 C6 C10 S1 -12.2(3)
N3 C6 C10 C17 176.66(19)
N3 C6 C16 C7 -178.0(2)
C4 N3 C6 C10 -15.8(3)
C4 N3 C6 C16 163.90(19)
C4 N3 C9 C11 -85.5(2)
C4 C5 C12 C14 -1.4(4)
C4 C8 C15 C14 -2.4(3)
C5 C4 C8 S1 -169.75(16)
C5 C4 C8 C15 2.8(3)
C5 C12 C14 C15 1.9(4)
C6 N3 C4 C5 -162.8(2)
C6 N3 C4 C8 16.4(3)
C6 N3 C9 C11 85.2(2)
C6 C10 C17 C13 2.2(3)
C7 C13 C17 C10 0.2(3)
C8 S1 C10 C6 31.58(19)
C8 S1 C10 C17 -156.87(17)
C8 C4 C5 C12 -0.9(3)
C9 N3 C4 C5 7.5(3)
C9 N3 C4 C8 -173.27(19)
C9 N3 C6 C10 173.97(19)
C9 N3 C6 C16 -6.4(3)
C10 S1 C8 C4 -31.0(2)
C10 S1 C8 C15 156.11(17)
C10 C6 C16 C7 1.7(3)
C12 C14 C15 C8 0.0(4)
C13 C7 C16 C6 0.6(3)
C16 C6 C10 S1 168.12(16)
C16 C6 C10 C17 -3.0(3)
C16 C7 C13 C17 -1.5(3)
